data_7238420
loop_
_publ_author_name
'Evans, Nicholas H.'
'Allinson, Emma S. H.'
'Lankshear, Michael D.'
'Ng, Ka-Yuen'
'Cowley, Andrew R.'
'Serpell, Christopher J.'
'Santos, S\'ergio M.'
'Costa, Paulo J.'
'F\'elix, V\'itor'
'Beer, Paul D.'

_publ_section_title
;
 Anion templated assembly of [2]catenanes capable of chloride anion
 recognition in aqueous solvent media
;
_journal_issue 6
_journal_name_full 'RSC Advances'
_journal_page_first 995
_journal_paper_doi 10.1039/c1ra00394a
_journal_volume 1
_journal_year 2011
_chemical_formula_moiety '2(C32 H38 N3 O8), 2Cl'
_chemical_formula_sum 'C64 H76 Cl2 N6 O16'
_chemical_formula_weight 1256.24
_space_group_IT_number 13
_space_group_name_Hall '-P 2yac'
_space_group_name_H-M_alt 'P 1 2/n 1'
_symmetry_cell_setting monoclinic
_symmetry_space_group_name_Hall '-P 2yac'
_symmetry_space_group_name_H-M 'P 1 2/n 1'
_atom_sites_solution_hydrogens geom
_atom_sites_solution_primary direct
_audit_creation_date 11-02-15
_audit_creation_method CRYSTALS_ver_14.07
_cell_angle_alpha 90
_cell_angle_beta 95.680(3)
_cell_angle_gamma 90
_cell_formula_units_Z 4
_cell_length_a 17.303(6)
_cell_length_b 9.051(3)
_cell_length_c 43.048(16)
_cell_measurement_reflns_used 12833
_cell_measurement_temperature 150
_cell_measurement_theta_max 32
_cell_measurement_theta_min 1
_cell_volume 6709(4)
_computing_cell_refinement 'CrystalClear (Rigaku, 1997--2009)'
_computing_data_collection 'CrystalClear (Rigaku, 1997--2009)'
_computing_data_reduction 'CrystalClear (Rigaku, 1997--2009)'
_computing_molecular_graphics 'CAMERON (Watkin et al., 1996)'
_computing_publication_material 'CRYSTALS (Betteridge et al., 2003)'
_computing_structure_refinement 'CRYSTALS (Betteridge et al., 2003)'
_computing_structure_solution 'Superflip (Palatinus & Chapuis, 2007)'
_diffrn_ambient_temperature 150
_diffrn_measured_fraction_theta_full 0.979
_diffrn_measured_fraction_theta_max 0.884
_diffrn_measurement_device Serial
_diffrn_measurement_device_type Unknown
_diffrn_measurement_method \w-scans
_diffrn_radiation_monochromator 'Si(1 1 1) double-crystal monochromator'
_diffrn_radiation_type Synchrotron
_diffrn_radiation_wavelength 0.68890
_diffrn_reflns_av_R_equivalents 0.163
_diffrn_reflns_limit_h_max 26
_diffrn_reflns_limit_h_min -26
_diffrn_reflns_limit_k_max 13
_diffrn_reflns_limit_k_min -13
_diffrn_reflns_limit_l_max 65
_diffrn_reflns_limit_l_min -65
_diffrn_reflns_number 22082
_diffrn_reflns_theta_full 25.056
_diffrn_reflns_theta_max 31.716
_diffrn_reflns_theta_min 1.277
_diffrn_standards_decay_% 0
_diffrn_standards_interval_count 0
_diffrn_standards_interval_time 0
_diffrn_standards_number 0
_exptl_absorpt_coefficient_mu 0.166
_exptl_absorpt_correction_T_max 1.00
_exptl_absorpt_correction_T_min 0.70
_exptl_absorpt_correction_type multi-scan
_exptl_absorpt_process_details 'CrystalClear (Rigaku, 1997--2009)'
_exptl_crystal_colour yellow
_exptl_crystal_density_diffrn 1.244
_exptl_crystal_density_method 'not measured'
_exptl_crystal_description plate
_exptl_crystal_F_000 2656
_exptl_crystal_size_max 0.150
_exptl_crystal_size_mid 0.100
_exptl_crystal_size_min 0.030
_platon_squeeze_details
;
No satisfactory model could be constructed for the diffuse solvent cavity
and therefore PLATON SQUEEZE was used to account for the electron density
in the refinement.
;
_refine_diff_density_max 1.10
_refine_diff_density_min -0.71
_refine_ls_extinction_method None
_refine_ls_goodness_of_fit_ref 0.9782
_refine_ls_hydrogen_treatment none
_refine_ls_matrix_type full
_refine_ls_number_parameters 793
_refine_ls_number_reflns 8353
_refine_ls_number_restraints 25
_refine_ls_R_factor_all 0.1401
_refine_ls_R_factor_gt 0.1122
_refine_ls_shift/su_max 0.0002607
_refine_ls_shift/su_mean 0.0000277
_refine_ls_structure_factor_coef Fsqd
_refine_ls_weighting_details
;
Method, part 1, Chebychev polynomial, (Watkin, 1994, Prince, 1982)
[weight] = 1.0/[A~0~*T~0~(x)+A~1~*T~1~(x) ... +A~n-1~]*T~n-1~(x)]
where A~i~ are the Chebychev coefficients listed below and x= Fcalc/Fmax
Method = Robust Weighting (Prince, 1982)
W = [weight] * [1-(deltaF/6*sigmaF)^2^]^2^
A~i~ are:
66.1 100. 50.0 12.3
;
_refine_ls_weighting_scheme calc
_refine_ls_wR_factor_all 0.2862
_refine_ls_wR_factor_gt 0.2568
_refine_ls_wR_factor_ref 0.2862
_reflns_limit_h_max 24
_reflns_limit_h_min -25
_reflns_limit_k_max 13
_reflns_limit_k_min 0
_reflns_limit_l_max 63
_reflns_limit_l_min 0
_reflns_number_gt 6264
_reflns_number_total 22082
_reflns_threshold_expression I>2.0\s(I)
_oxford_diffrn_Wilson_B_factor 3.94
_oxford_diffrn_Wilson_scale 49.08
_oxford_refine_ls_r_factor_ref 0.1401
_oxford_refine_ls_scale 0.2608(4)
_oxford_reflns_number_all 8353
_oxford_reflns_threshold_expression_ref I>-3.0\s(I)
_oxford_structure_analysis_title 005CJS11
_cod_data_source_file c1ra00394a.txt
_cod_data_source_block BisChlorideCatenane
_cod_original_sg_symbol_H-M 'P 2/n '
_cod_database_code 7238420

loop_
_symmetry_equiv_pos_as_xyz
x,y,z
-x,-y,-z
x+1/2,-y,z+1/2
-x+1/2,y,-z+1/2

loop_
_atom_site_label
_atom_site_type_symbol
_atom_site_fract_x
_atom_site_fract_y
_atom_site_fract_z
_atom_site_U_iso_or_equiv
_atom_site_occupancy
_atom_site_adp_type
_atom_site_refinement_flags_posn
_atom_site_refinement_flags_adp
Cl1 Cl 0.77441(11) 0.7878(2) 0.41064(4) 0.0543 1.0000 Uani . .
O2 O 0.6879(3) 0.4242(5) 0.37854(10) 0.0522 1.0000 Uani . .
C3 C 0.7234(4) 0.3954(7) 0.35210(15) 0.0460 1.0000 Uani . .
C4 C 0.6971(4) 0.4510(7) 0.32245(15) 0.0487 1.0000 Uani . .
C5 C 0.7382(4) 0.4168(8) 0.29724(17) 0.0523 1.0000 Uani . .
C6 C 0.8046(4) 0.3318(8) 0.30097(16) 0.0536 1.0000 Uani . .
O7 O 0.8488(3) 0.3106(6) 0.27596(12) 0.0730 1.0000 Uani . .
C8 C 0.8499(5) 0.1645(9) 0.2626(2) 0.0700 1.0000 Uani . .
C9 C 0.9297(5) 0.1210(11) 0.25630(19) 0.0765 1.0000 Uani . .
O10 O 0.9694(4) 0.0718(8) 0.28521(15) 0.0920 1.0000 Uani . .
C11 C 1.0534(6) 0.0780(16) 0.2844(3) 0.1190 1.0000 Uani . .
C12 C 1.0817(6) 0.2394(14) 0.2888(3) 0.0994 1.0000 Uani . .
C13 C 1.1203(7) 0.3054(17) 0.2684(3) 0.1251 1.0000 Uani . .
C14 C 1.1510(8) 0.4572(18) 0.2716(4) 0.1527 1.0000 Uani . .
O15 O 1.1278(4) 0.5285(10) 0.29729(18) 0.1191 1.0000 Uani . .
C16 C 1.1761(6) 0.6393(15) 0.3079(3) 0.1117 1.0000 Uani . .
C17 C 1.1565(6) 0.6872(14) 0.3404(3) 0.1072 1.0000 Uani . .
O18 O 1.0900(4) 0.7774(7) 0.33725(14) 0.0826 1.0000 Uani . .
C19 C 1.0652(5) 0.8308(9) 0.3646(2) 0.0631 1.0000 Uani . .
C20 C 1.0009(5) 0.9258(9) 0.3606(2) 0.0661 1.0000 Uani . .
C21 C 0.9665(5) 0.9824(8) 0.38585(19) 0.0620 1.0000 Uani . .
C22 C 0.9975(5) 0.9401(8) 0.41613(18) 0.0570 1.0000 Uani . .
O23 O 0.9659(3) 0.9805(5) 0.44277(11) 0.0604 1.0000 Uani . .
C24 C 0.9050(5) 1.0891(8) 0.4402(2) 0.0659 1.0000 Uani . .
C25 C 0.8738(5) 1.1065(8) 0.4713(2) 0.0730 1.0000 Uani . .
N26 N 0.8209(3) 0.9862(6) 0.47703(14) 0.0548 1.0000 Uani . .
C27 C 0.7841(4) 0.9853(8) 0.50292(18) 0.0512 1.0000 Uani . .
O28 O 0.7974(3) 1.0743(5) 0.52419(12) 0.0603 1.0000 Uani . .
C29 C 0.7231(4) 0.8674(7) 0.50498(16) 0.0507 1.0000 Uani . .
C30 C 0.6933(4) 0.8494(8) 0.53375(16) 0.0469 1.0000 Uani . .
N31 N 0.6357(3) 0.7519(6) 0.53742(12) 0.0455 1.0000 Uani . .
C32 C 0.6055(4) 0.6710(8) 0.51306(16) 0.0474 1.0000 Uani . .
C33 C 0.6335(4) 0.6790(7) 0.48400(15) 0.0463 1.0000 Uani . .
C34 C 0.6929(4) 0.7781(7) 0.48000(16) 0.0472 1.0000 Uani . .
C35 C 0.5941(4) 0.5830(8) 0.45839(16) 0.0476 1.0000 Uani . .
O36 O 0.5371(3) 0.5083(6) 0.46369(11) 0.0553 1.0000 Uani . .
N37 N 0.6211(3) 0.5855(6) 0.43031(12) 0.0490 1.0000 Uani . .
C38 C 0.5787(4) 0.5019(9) 0.40486(16) 0.0538 1.0000 Uani . .
C39 C 0.6190(4) 0.5085(9) 0.37483(16) 0.0586 1.0000 Uani . .
C40 C 0.6091(4) 0.7315(9) 0.56871(15) 0.0574 1.0000 Uani . .
C41 C 1.0620(5) 0.8502(9) 0.4196(2) 0.0648 1.0000 Uani . .
C42 C 1.0953(5) 0.7959(10) 0.3942(2) 0.0687 1.0000 Uani . .
C43 C 0.8304(5) 0.2750(8) 0.32999(18) 0.0616 1.0000 Uani . .
C44 C 0.7890(4) 0.3069(8) 0.35553(17) 0.0576 1.0000 Uani . .
O45 O 0.5815(3) 1.1510(6) 0.50680(11) 0.0610 1.0000 Uani . U
C46 C 0.6007(4) 1.1359(7) 0.47649(15) 0.0466 1.0000 Uani . .
C47 C 0.5540(4) 1.0378(8) 0.45789(17) 0.0538 1.0000 Uani . .
C48 C 0.5673(4) 1.0138(8) 0.42715(16) 0.0535 1.0000 Uani . .
C49 C 0.6291(4) 1.0850(8) 0.41476(15) 0.0478 1.0000 Uani . .
O50 O 0.6466(3) 1.0701(5) 0.38431(11) 0.0585 1.0000 Uani . .
C51 C 0.5968(5) 0.9800(9) 0.36405(16) 0.0638 1.0000 Uani . .
C52 C 0.6306(4) 0.9763(9) 0.33273(16) 0.0618 1.0000 Uani . .
N53 N 0.7043(3) 0.8958(6) 0.33494(13) 0.0508 1.0000 Uani . .
C54 C 0.7341(4) 0.8477(8) 0.30936(16) 0.0500 1.0000 Uani . .
O55 O 0.7001(3) 0.8713(6) 0.28288(11) 0.0669 1.0000 Uani . .
C56 C 0.8092(4) 0.7648(8) 0.31287(16) 0.0469 1.0000 Uani . .
C57 C 0.8405(4) 0.6968(7) 0.34028(15) 0.0466 1.0000 Uani . .
C58 C 0.9071(4) 0.6145(8) 0.34036(17) 0.0524 1.0000 Uani . .
C59 C 0.9471(5) 0.5406(8) 0.3690(2) 0.0619 1.0000 Uani . .
O60 O 1.0033(3) 0.4545(7) 0.36585(13) 0.0755 1.0000 Uani . .
N61 N 0.9243(3) 0.5714(7) 0.39680(14) 0.0563 1.0000 Uani . .
C62 C 0.9703(5) 0.5169(9) 0.42518(19) 0.0703 1.0000 Uani . .
C63 C 0.9530(5) 0.5945(9) 0.45485(19) 0.0651 1.0000 Uani . .
O64 O 0.8932(3) 0.5177(6) 0.46823(13) 0.0671 1.0000 Uani . .
C65 C 0.8758(4) 0.5629(8) 0.49787(18) 0.0582 1.0000 Uani . .
C66 C 0.8239(4) 0.4797(8) 0.5123(2) 0.0616 1.0000 Uani . .
C67 C 0.8039(4) 0.5171(8) 0.5415(2) 0.0647 1.0000 Uani . .
C68 C 0.8367(4) 0.6419(8) 0.5571(2) 0.0564 1.0000 Uani . .
O69 O 0.8095(3) 0.6715(6) 0.58564(13) 0.0707 1.0000 Uani . .
C70 C 0.8532(5) 0.7767(10) 0.6054(2) 0.0802 1.0000 Uani . .
C71 C 0.8068(8) 0.7993(13) 0.6335(3) 0.1141 1.0000 Uani . .
O72 O 0.7443(4) 0.8964(9) 0.62249(16) 0.1075 1.0000 Uani . .
C73 C 0.6964(9) 0.9360(16) 0.6457(3) 0.1404 1.0000 Uani . .
C74 C 0.6537(7) 1.0717(16) 0.6374(3) 0.1127 1.0000 Uani . .
C75 C 0.6764(7) 1.1682(13) 0.6165(3) 0.1016 1.0000 Uani . U
C76 C 0.6392(8) 1.3204(13) 0.6099(2) 0.1095 1.0000 Uani . U
O77 O 0.6395(4) 1.3522(7) 0.57648(14) 0.0899 1.0000 Uani . U
C78 C 0.5979(5) 1.2478(8) 0.55812(17) 0.0608 1.0000 Uani . U
C79 C 0.6251(5) 1.2594(8) 0.52600(17) 0.0578 1.0000 Uani . U
C80 C 0.8888(4) 0.7240(8) 0.54281(19) 0.0581 1.0000 Uani . .
C81 C 0.9083(4) 0.6871(8) 0.51322(19) 0.0610 1.0000 Uani . .
C82 C 0.9414(4) 0.6021(8) 0.31294(19) 0.0577 1.0000 Uani . .
N83 N 0.9110(4) 0.6655(7) 0.28682(14) 0.0599 1.0000 Uani . .
C84 C 0.8468(5) 0.7456(8) 0.28612(17) 0.0579 1.0000 Uani . .
C85 C 0.9516(5) 0.6509(11) 0.25766(19) 0.0785 1.0000 Uani . .
C86 C 0.6732(5) 1.1830(8) 0.43357(17) 0.0586 1.0000 Uani . .
C87 C 0.6591(4) 1.2097(8) 0.46413(16) 0.0523 1.0000 Uani . .
Cl2 Cl 0.4893(2) 0.6826(4) 0.31885(8) 0.1296 1.0000 Uani . .
H41 H 0.6526 0.5103 0.3199 0.0580 1.0000 Uiso R .
H51 H 0.7207 0.4536 0.2774 0.0631 1.0000 Uiso R .
H81 H 0.8313 0.0934 0.2774 0.0839 1.0000 Uiso R .
H82 H 0.8156 0.1615 0.2431 0.0841 1.0000 Uiso R .
H91 H 0.9276 0.0416 0.2410 0.0929 1.0000 Uiso R .
H92 H 0.9571 0.2065 0.2479 0.0928 1.0000 Uiso R .
H111 H 1.0788 0.0165 0.3009 0.1431 1.0000 Uiso R .
H112 H 1.0670 0.0427 0.2641 0.1430 1.0000 Uiso R .
H121 H 1.0703 0.2913 0.3066 0.1200 1.0000 Uiso R .
H131 H 1.1296 0.2527 0.2503 0.1501 1.0000 Uiso R .
H142 H 1.2075 0.4520 0.2741 0.1810 1.0000 Uiso R .
H141 H 1.1340 0.5131 0.2528 0.1812 1.0000 Uiso R .
H162 H 1.2291 0.6027 0.3097 0.1340 1.0000 Uiso R .
H161 H 1.1709 0.7228 0.2936 0.1340 1.0000 Uiso R .
H172 H 1.1999 0.7411 0.3509 0.1299 1.0000 Uiso R .
H171 H 1.1451 0.6005 0.3526 0.1300 1.0000 Uiso R .
H201 H 0.9804 0.9520 0.3404 0.0779 1.0000 Uiso R .
H211 H 0.9238 1.0459 0.3830 0.0750 1.0000 Uiso R .
H241 H 0.9251 1.1829 0.4338 0.0790 1.0000 Uiso R .
H242 H 0.8635 1.0564 0.4248 0.0790 1.0000 Uiso R .
H252 H 0.9164 1.1092 0.4876 0.0889 1.0000 Uiso R .
H251 H 0.8449 1.1986 0.4709 0.0887 1.0000 Uiso R .
H301 H 0.7136 0.9059 0.5510 0.0556 1.0000 Uiso R .
H321 H 0.5650 0.6072 0.5160 0.0569 1.0000 Uiso R .
H341 H 0.7124 0.7858 0.4610 0.0560 1.0000 Uiso R .
H382 H 0.5765 0.3990 0.4114 0.0650 1.0000 Uiso R .
H381 H 0.5257 0.5409 0.4009 0.0647 1.0000 Uiso R .
H391 H 0.6310 0.6104 0.3702 0.0698 1.0000 Uiso R .
H392 H 0.5839 0.4684 0.3580 0.0699 1.0000 Uiso R .
H402 H 0.5677 0.6608 0.5676 0.0874 1.0000 Uiso R .
H401 H 0.6517 0.6963 0.5827 0.0873 1.0000 Uiso R .
H403 H 0.5907 0.8234 0.5767 0.0872 1.0000 Uiso R .
H411 H 1.0831 0.8262 0.4396 0.0779 1.0000 Uiso R .
H421 H 1.1376 0.7346 0.3971 0.0820 1.0000 Uiso R .
H431 H 0.8753 0.2175 0.3324 0.0750 1.0000 Uiso R .
H441 H 0.8062 0.2690 0.3749 0.0700 1.0000 Uiso R .
H471 H 0.5142 0.9881 0.4663 0.0649 1.0000 Uiso R .
H481 H 0.5345 0.9515 0.4149 0.0638 1.0000 Uiso R .
H511 H 0.5943 0.8821 0.3728 0.0769 1.0000 Uiso R .
H512 H 0.5450 1.0225 0.3613 0.0771 1.0000 Uiso R .
H521 H 0.6394 1.0773 0.3261 0.0750 1.0000 Uiso R .
H522 H 0.5944 0.9274 0.3175 0.0748 1.0000 Uiso R .
H571 H 0.8158 0.7063 0.3583 0.0570 1.0000 Uiso R .
H621 H 1.0250 0.5307 0.4225 0.0852 1.0000 Uiso R .
H622 H 0.9595 0.4118 0.4273 0.0847 1.0000 Uiso R .
H631 H 0.9996 0.5957 0.4695 0.0789 1.0000 Uiso R .
H632 H 0.9371 0.6952 0.4504 0.0788 1.0000 Uiso R .
H661 H 0.8016 0.3957 0.5024 0.0739 1.0000 Uiso R .
H671 H 0.7694 0.4583 0.5514 0.0779 1.0000 Uiso R .
H702 H 0.9048 0.7395 0.6122 0.0980 1.0000 Uiso R .
H701 H 0.8576 0.8699 0.5943 0.0980 1.0000 Uiso R .
H712 H 0.8395 0.8451 0.6507 0.1370 1.0000 Uiso R .
H711 H 0.7857 0.7065 0.6406 0.1370 1.0000 Uiso R .
H732 H 0.7287 0.9498 0.6655 0.1670 1.0000 Uiso R .
H731 H 0.6595 0.8561 0.6481 0.1672 1.0000 Uiso R .
H741 H 0.6073 1.0910 0.6465 0.1341 1.0000 Uiso R .
H751 H 0.7182 1.1409 0.6054 0.1212 1.0000 Uiso R .
H762 H 0.6695 1.3984 0.6221 0.1361 1.0000 Uiso R .
H761 H 0.5853 1.3199 0.6158 0.1362 1.0000 Uiso R .
H782 H 0.6126 1.1485 0.5681 0.0691 1.0000 Uiso R .
H781 H 0.5424 1.2652 0.5574 0.0697 1.0000 Uiso R .
H792 H 0.6803 1.2398 0.5270 0.0691 1.0000 Uiso R .
H791 H 0.6150 1.3574 0.5176 0.0691 1.0000 Uiso R .
H801 H 0.9117 0.8064 0.5529 0.0698 1.0000 Uiso R .
H811 H 0.9437 0.7447 0.5038 0.0728 1.0000 Uiso R .
H821 H 0.9864 0.5473 0.3131 0.0697 1.0000 Uiso R .
H841 H 0.8272 0.7892 0.2677 0.0701 1.0000 Uiso R .
H851 H 0.9261 0.7107 0.2414 0.1179 1.0000 Uiso R .
H853 H 1.0040 0.6834 0.2622 0.1179 1.0000 Uiso R .
H852 H 0.9518 0.5496 0.2510 0.1178 1.0000 Uiso R .
H861 H 0.7144 1.2317 0.4254 0.0700 1.0000 Uiso R .
H871 H 0.6891 1.2773 0.4761 0.0629 1.0000 Uiso R .
H371 H 0.6654 0.6241 0.4278 0.0589 1.0000 Uiso R .
H261 H 0.8004 0.9389 0.4613 0.0649 1.0000 Uiso R .
H611 H 0.8873 0.6374 0.3985 0.0695 1.0000 Uiso R .
H531 H 0.7299 0.8811 0.3532 0.0618 1.0000 Uiso R .

loop_
_atom_site_aniso_label
_atom_site_aniso_U_11
_atom_site_aniso_U_22
_atom_site_aniso_U_33
_atom_site_aniso_U_23
_atom_site_aniso_U_13
_atom_site_aniso_U_12
Cl1 0.0672(11) 0.0494(10) 0.0467(10) 0.0021(8) 0.0073(8) -0.0043(9)
O2 0.061(3) 0.053(3) 0.045(3) 0.003(2) 0.014(2) -0.003(2)
C3 0.056(4) 0.042(4) 0.041(4) 0.000(3) 0.011(3) -0.011(3)
C4 0.056(4) 0.042(4) 0.049(4) -0.004(3) 0.011(3) -0.005(3)
C5 0.052(4) 0.048(4) 0.057(4) 0.001(3) 0.006(3) -0.008(4)
C6 0.068(5) 0.054(4) 0.041(4) -0.002(3) 0.018(4) -0.022(4)
O7 0.102(4) 0.054(3) 0.069(3) -0.004(3) 0.039(3) -0.011(3)
C8 0.083(6) 0.065(5) 0.064(5) 0.001(4) 0.018(4) -0.001(5)
C9 0.081(6) 0.094(7) 0.056(5) -0.012(5) 0.014(4) 0.005(5)
O10 0.076(4) 0.114(5) 0.084(4) 0.027(4) 0.002(3) -0.001(4)
C11 0.090(8) 0.135(11) 0.131(10) 0.020(8) 0.006(7) 0.004(8)
C12 0.089(7) 0.124(10) 0.083(7) 0.000(7) -0.005(6) 0.002(7)
C13 0.102(9) 0.154(13) 0.124(10) -0.037(9) 0.036(8) -0.025(9)
C14 0.119(10) 0.160(14) 0.190(14) -0.070(12) 0.070(10) -0.046(10)
O15 0.082(5) 0.161(7) 0.124(6) -0.068(6) 0.055(4) -0.025(5)
C16 0.089(7) 0.133(10) 0.119(9) -0.049(8) 0.040(6) -0.025(7)
C17 0.064(6) 0.135(10) 0.123(9) -0.037(8) 0.011(6) -0.012(7)
O18 0.085(4) 0.077(4) 0.088(4) -0.008(3) 0.022(3) 0.003(3)
C19 0.065(5) 0.055(5) 0.072(6) -0.012(4) 0.021(4) -0.009(4)
C20 0.073(6) 0.054(5) 0.072(5) 0.002(4) 0.012(4) -0.018(4)
C21 0.063(5) 0.050(4) 0.074(5) 0.002(4) 0.011(4) -0.008(4)
C22 0.067(5) 0.038(4) 0.066(5) 0.001(4) 0.004(4) -0.014(4)
O23 0.067(3) 0.053(3) 0.060(3) -0.003(2) 0.003(3) -0.008(3)
C24 0.079(5) 0.034(4) 0.088(6) 0.007(4) 0.023(4) -0.010(4)
C25 0.096(6) 0.033(4) 0.092(6) -0.006(4) 0.019(5) -0.010(4)
N26 0.066(4) 0.037(3) 0.060(4) -0.002(3) 0.003(3) -0.010(3)
C27 0.055(4) 0.037(4) 0.061(5) 0.006(4) 0.006(4) -0.001(3)
O28 0.074(3) 0.046(3) 0.060(3) -0.016(3) 0.000(3) -0.009(3)
C29 0.058(4) 0.037(4) 0.057(4) -0.001(3) 0.004(4) 0.009(3)
C30 0.044(4) 0.047(4) 0.049(4) -0.009(3) -0.001(3) 0.013(3)
N31 0.040(3) 0.051(3) 0.046(3) -0.002(3) 0.006(2) -0.002(3)
C32 0.039(4) 0.046(4) 0.058(4) -0.004(3) 0.010(3) 0.004(3)
C33 0.048(4) 0.041(4) 0.049(4) -0.002(3) -0.001(3) 0.007(3)
C34 0.050(4) 0.044(4) 0.048(4) 0.000(3) 0.001(3) -0.005(3)
C35 0.050(4) 0.043(4) 0.049(4) -0.001(3) 0.003(3) 0.002(3)
O36 0.054(3) 0.062(3) 0.051(3) -0.010(2) 0.011(2) -0.012(3)
N37 0.050(3) 0.049(3) 0.049(3) -0.007(3) 0.010(3) -0.001(3)
C38 0.038(4) 0.069(5) 0.057(4) -0.011(4) 0.017(3) -0.003(3)
C39 0.063(5) 0.068(5) 0.043(4) -0.001(4) 0.000(3) -0.005(4)
C40 0.054(4) 0.075(5) 0.044(4) -0.010(4) 0.013(3) -0.004(4)
C41 0.059(5) 0.061(5) 0.073(5) -0.003(4) 0.002(4) -0.007(4)
C42 0.058(5) 0.068(5) 0.079(6) -0.002(5) -0.001(4) -0.009(4)
C43 0.064(5) 0.050(4) 0.074(6) 0.004(4) 0.024(4) -0.005(4)
C44 0.066(5) 0.057(5) 0.051(4) 0.011(4) 0.015(4) -0.007(4)
O45 0.071(3) 0.059(3) 0.055(3) -0.006(2) 0.017(2) -0.015(3)
C46 0.054(4) 0.042(4) 0.047(4) 0.009(3) 0.023(3) -0.001(3)
C47 0.060(5) 0.043(4) 0.062(5) 0.001(4) 0.022(4) -0.004(4)
C48 0.061(5) 0.046(4) 0.054(4) -0.001(3) 0.008(4) 0.004(4)
C49 0.050(4) 0.048(4) 0.049(4) 0.009(3) 0.024(3) 0.008(3)
O50 0.077(3) 0.053(3) 0.049(3) 0.008(2) 0.023(3) -0.004(3)
C51 0.076(5) 0.068(5) 0.047(4) -0.001(4) 0.004(4) 0.009(4)
C52 0.066(5) 0.071(5) 0.050(4) 0.007(4) 0.013(4) 0.008(4)
N53 0.055(4) 0.056(4) 0.041(3) 0.002(3) 0.005(3) 0.010(3)
C54 0.056(4) 0.052(4) 0.043(4) 0.000(3) 0.013(3) -0.003(4)
O55 0.075(4) 0.087(4) 0.040(3) 0.001(3) 0.007(3) 0.013(3)
C56 0.041(4) 0.046(4) 0.055(4) -0.003(3) 0.012(3) 0.001(3)
C57 0.055(4) 0.041(4) 0.044(4) 0.000(3) 0.006(3) -0.005(3)
C58 0.051(4) 0.043(4) 0.062(5) -0.001(3) 0.004(4) -0.009(4)
C59 0.064(5) 0.045(4) 0.076(6) 0.007(4) 0.000(4) -0.001(4)
O60 0.074(4) 0.072(4) 0.080(4) 0.001(3) 0.002(3) 0.014(3)
N61 0.062(4) 0.049(4) 0.057(4) 0.007(3) 0.001(3) -0.003(3)
C62 0.077(6) 0.051(5) 0.080(6) 0.012(4) -0.008(5) 0.001(4)
C63 0.071(5) 0.052(5) 0.071(5) 0.017(4) 0.000(4) -0.003(4)
O64 0.053(3) 0.060(3) 0.087(4) -0.010(3) 0.000(3) -0.009(3)
C65 0.064(5) 0.035(4) 0.072(5) 0.000(4) -0.008(4) -0.007(4)
C66 0.049(4) 0.046(4) 0.090(6) -0.016(4) 0.007(4) -0.015(4)
C67 0.054(5) 0.041(4) 0.097(6) -0.004(4) 0.001(4) -0.005(4)
C68 0.034(4) 0.047(4) 0.087(6) 0.009(4) 0.000(4) -0.004(3)
O69 0.066(3) 0.065(4) 0.081(4) -0.009(3) 0.004(3) -0.012(3)
C70 0.082(6) 0.071(6) 0.082(6) -0.006(5) -0.018(5) -0.008(5)
C71 0.151(10) 0.091(8) 0.090(8) -0.011(6) -0.041(8) 0.016(8)
O72 0.104(5) 0.129(6) 0.089(5) 0.001(4) 0.006(4) 0.012(5)
C73 0.176(13) 0.125(11) 0.129(11) -0.007(9) 0.056(10) 0.040(10)
C74 0.124(9) 0.136(11) 0.081(7) -0.006(7) 0.023(6) 0.010(9)
C75 0.110(8) 0.100(8) 0.092(7) -0.006(5) 0.001(6) 0.005(7)
C76 0.138(9) 0.115(9) 0.073(3) -0.017(5) -0.006(6) 0.006(8)
O77 0.113(5) 0.079(4) 0.077(3) -0.021(3) 0.010(3) -0.015(3)
C78 0.078(5) 0.044(4) 0.063(3) -0.003(3) 0.018(3) -0.002(3)
C79 0.071(5) 0.042(4) 0.063(3) 0.000(3) 0.016(3) -0.003(4)
C80 0.051(4) 0.045(4) 0.076(5) -0.002(4) -0.007(4) -0.001(4)
C81 0.056(4) 0.042(4) 0.081(6) 0.021(4) -0.012(4) -0.011(4)
C82 0.048(4) 0.051(4) 0.073(5) -0.001(4) 0.003(4) 0.001(4)
N83 0.057(4) 0.066(4) 0.059(4) -0.001(3) 0.015(3) 0.005(3)
C84 0.067(5) 0.054(5) 0.053(4) 0.007(4) 0.008(4) -0.002(4)
C85 0.056(5) 0.118(8) 0.067(5) -0.010(5) 0.034(4) 0.014(5)
C86 0.068(5) 0.049(4) 0.061(5) 0.016(4) 0.017(4) -0.008(4)
C87 0.048(4) 0.060(5) 0.051(4) 0.007(4) 0.014(3) -0.003(4)
Cl2 0.131(3) 0.146(3) 0.114(2) 0.012(2) 0.0233(19) 0.012(2)

loop_
_atom_type_symbol
_atom_type_scat_dispersion_real
_atom_type_scat_dispersion_imag
_atom_type_scat_Cromer_Mann_a1
_atom_type_scat_Cromer_Mann_b1
_atom_type_scat_Cromer_Mann_a2
_atom_type_scat_Cromer_Mann_b2
_atom_type_scat_Cromer_Mann_a3
_atom_type_scat_Cromer_Mann_b3
_atom_type_scat_Cromer_Mann_a4
_atom_type_scat_Cromer_Mann_b4
_atom_type_scat_Cromer_Mann_c
_atom_type_scat_source
C 0.0033 0.0016 2.3100 20.8439 1.0200 10.2075 1.5886 0.5687 0.8650 51.6512 0.2156 'International Tables Vol C 4.2.6.8 and 6.1.1.4'
H 0.0000 0.0000 0.4930 10.5109 0.3229 26.1257 0.1402 3.1424 0.0408 57.7998 0.0030 'International Tables Vol C 4.2.6.8 and 6.1.1.4'
N 0.0061 0.0033 12.2126 0.0057 3.1322 9.8933 2.0125 28.9975 1.1663 0.5826 -11.5290 'International Tables Vol C 4.2.6.8 and 6.1.1.4'
O 0.0106 0.0060 3.0485 13.2771 2.2868 5.7011 1.5463 0.3239 0.8670 32.9089 0.2508 'International Tables Vol C 4.2.6.8 and 6.1.1.4'
Cl 0.1484 0.1585 11.4604 0.0104 7.1964 1.1662 6.2556 18.5194 1.6455 47.7784 -9.5574 'International Tables Vol C 4.2.6.8 and 6.1.1.4'
I -0.4742 1.8119 20.1472 4.3470 18.9949 0.3814 7.5138 27.7660 2.2735 66.8776 4.0712 'International Tables Vol C 4.2.6.8 and 6.1.1.4'

loop_
_geom_angle_atom_site_label_1
_geom_angle_atom_site_label_2
_geom_angle_atom_site_label_3
_geom_angle
_geom_angle_publ_flag
C3 O2 C39 116.9(5) yes
O2 C3 C4 123.7(6) yes
O2 C3 C44 116.8(6) yes
C4 C3 C44 119.5(6) yes
C3 C4 C5 119.0(7) yes
C3 C4 H41 119.9 no
C5 C4 H41 121.0 no
C4 C5 C6 121.2(7) yes
C4 C5 H51 119.1 no
C6 C5 H51 119.7 no
C5 C6 O7 120.1(7) yes
C5 C6 C43 120.2(7) yes
O7 C6 C43 119.6(7) yes
C6 O7 C8 117.5(6) yes
O7 C8 C9 111.4(7) yes
O7 C8 H81 109.0 no
C9 C8 H81 108.4 no
O7 C8 H82 109.6 no
C9 C8 H82 109.2 no
H81 C8 H82 109.2 no
C8 C9 O10 107.3(7) yes
C8 C9 H91 110.3 no
O10 C9 H91 109.9 no
C8 C9 H92 110.2 no
O10 C9 H92 110.6 no
H91 C9 H92 108.5 no
C9 O10 C11 111.1(7) yes
O10 C11 C12 109.7(10) yes
O10 C11 H111 109.8 no
C12 C11 H111 109.5 no
O10 C11 H112 109.8 no
C12 C11 H112 108.5 no
H111 C11 H112 109.5 no
C11 C12 C13 121.8(12) yes
C11 C12 H121 119.1 no
C13 C12 H121 119.1 no
C12 C13 C14 124.6(13) yes
C12 C13 H131 118.0 no
C14 C13 H131 117.4 no
C13 C14 O15 112.5(12) yes
C13 C14 H142 108.3 no
O15 C14 H142 107.9 no
C13 C14 H141 109.1 no
O15 C14 H141 109.7 no
H142 C14 H141 109.3 no
C14 O15 C16 113.5(8) yes
O15 C16 C17 109.3(9) yes
O15 C16 H162 108.7 no
C17 C16 H162 108.5 no
O15 C16 H161 110.3 no
C17 C16 H161 110.0 no
H162 C16 H161 110.0 no
C16 C17 O18 109.2(10) yes
C16 C17 H172 109.7 no
O18 C17 H172 109.9 no
C16 C17 H171 109.8 no
O18 C17 H171 108.2 no
H172 C17 H171 110.0 no
C17 O18 C19 116.3(8) yes
O18 C19 C20 114.9(8) yes
O18 C19 C42 126.4(8) yes
C20 C19 C42 118.6(7) yes
C19 C20 C21 121.9(8) yes
C19 C20 H201 119.3 no
C21 C20 H201 118.8 no
C20 C21 C22 118.0(8) yes
C20 C21 H211 121.3 no
C22 C21 H211 120.7 no
C21 C22 O23 123.7(7) yes
C21 C22 C41 119.3(8) yes
O23 C22 C41 117.0(7) yes
C22 O23 C24 118.0(6) yes
O23 C24 C25 109.3(7) yes
O23 C24 H241 109.8 no
C25 C24 H241 109.6 no
O23 C24 H242 109.2 no
C25 C24 H242 109.6 no
H241 C24 H242 109.4 no
C24 C25 N26 111.1(6) yes
C24 C25 H252 109.6 no
N26 C25 H252 109.9 no
C24 C25 H251 107.9 no
N26 C25 H251 108.2 no
H252 C25 H251 110.0 no
C25 N26 C27 120.3(6) yes
C25 N26 H261 117.4 no
C27 N26 H261 117.8 no
N26 C27 O28 123.4(6) yes
N26 C27 C29 116.5(6) yes
O28 C27 C29 120.1(7) yes
C27 C29 C30 117.1(6) yes
C27 C29 C34 124.8(6) yes
C30 C29 C34 118.0(6) yes
C29 C30 N31 121.4(6) yes
C29 C30 H301 119.6 no
N31 C30 H301 119.0 no
C30 N31 C32 120.0(6) yes
C30 N31 C40 119.2(6) yes
C32 N31 C40 120.7(6) yes
N31 C32 C33 122.1(6) yes
N31 C32 H321 118.3 no
C33 C32 H321 119.6 no
C32 C33 C34 118.4(6) yes
C32 C33 C35 117.0(6) yes
C34 C33 C35 124.5(6) yes
C29 C34 C33 120.1(6) yes
C29 C34 H341 119.8 no
C33 C34 H341 120.1 no
C33 C35 O36 119.4(6) yes
C33 C35 N37 118.4(6) yes
O36 C35 N37 122.2(6) yes
C35 N37 C38 118.2(6) yes
C35 N37 H371 121.1 no
C38 N37 H371 120.1 no
N37 C38 C39 112.0(6) yes
N37 C38 H382 107.9 no
C39 C38 H382 108.5 no
N37 C38 H381 109.5 no
C39 C38 H381 109.6 no
H382 C38 H381 109.3 no
C38 C39 O2 109.5(6) yes
C38 C39 H391 109.6 no
O2 C39 H391 110.0 no
C38 C39 H392 108.2 no
O2 C39 H392 110.0 no
H391 C39 H392 109.5 no
N31 C40 H402 109.8 no
N31 C40 H401 109.0 no
H402 C40 H401 109.5 no
N31 C40 H403 111.1 no
H402 C40 H403 108.8 no
H401 C40 H403 108.8 no
C22 C41 C42 121.7(8) yes
C22 C41 H411 118.6 no
C42 C41 H411 119.7 no
C41 C42 C19 120.5(8) yes
C41 C42 H421 120.0 no
C19 C42 H421 119.5 no
C6 C43 C44 119.2(7) yes
C6 C43 H431 120.0 no
C44 C43 H431 120.8 no
C43 C44 C3 120.9(7) yes
C43 C44 H441 119.3 no
C3 C44 H441 119.8 no
C46 O45 C79 116.5(5) yes
O45 C46 C47 115.1(6) yes
O45 C46 C87 125.1(6) yes
C47 C46 C87 119.8(6) yes
C46 C47 C48 120.4(6) yes
C46 C47 H471 119.7 no
C48 C47 H471 119.9 no
C47 C48 C49 120.0(7) yes
C47 C48 H481 119.3 no
C49 C48 H481 120.8 no
C48 C49 O50 124.4(7) yes
C48 C49 C86 118.2(6) yes
O50 C49 C86 117.3(6) yes
C49 O50 C51 117.5(5) yes
O50 C51 C52 107.1(6) yes
O50 C51 H511 109.6 no
C52 C51 H511 111.2 no
O50 C51 H512 110.1 no
C52 C51 H512 109.3 no
H511 C51 H512 109.5 no
C51 C52 N53 111.2(6) yes
C51 C52 H521 109.0 no
N53 C52 H521 109.0 no
C51 C52 H522 109.3 no
N53 C52 H522 108.5 no
H521 C52 H522 109.8 no
C52 N53 C54 120.9(6) yes
C52 N53 H531 119.7 no
C54 N53 H531 119.4 no
N53 C54 O55 120.8(7) yes
N53 C54 C56 118.9(6) yes
O55 C54 C56 120.3(6) yes
C54 C56 C57 124.7(6) yes
C54 C56 C84 117.0(6) yes
C57 C56 C84 118.2(6) yes
C56 C57 C58 119.9(6) yes
C56 C57 H571 119.7 no
C58 C57 H571 120.4 no
C57 C58 C59 124.0(7) yes
C57 C58 C82 118.4(7) yes
C59 C58 C82 117.6(7) yes
C58 C59 O60 118.7(8) yes
C58 C59 N61 119.4(7) yes
O60 C59 N61 121.9(7) yes
C59 N61 C62 119.5(7) yes
C59 N61 H611 119.9 no
C62 N61 H611 119.6 no
N61 C62 C63 114.1(7) yes
N61 C62 H621 108.1 no
C63 C62 H621 108.5 no
N61 C62 H622 108.1 no
C63 C62 H622 108.4 no
H621 C62 H622 109.5 no
C62 C63 O64 109.3(7) yes
C62 C63 H631 109.4 no
O64 C63 H631 109.5 no
C62 C63 H632 110.4 no
O64 C63 H632 109.8 no
H631 C63 H632 108.5 no
C63 O64 C65 117.3(6) yes
O64 C65 C66 117.5(6) yes
O64 C65 C81 123.7(7) yes
C66 C65 C81 118.8(8) yes
C65 C66 C67 120.9(7) yes
C65 C66 H661 120.1 no
C67 C66 H661 119.0 no
C66 C67 C68 120.5(7) yes
C66 C67 H671 120.3 no
C68 C67 H671 119.2 no
C67 C68 O69 115.0(7) yes
C67 C68 C80 118.4(8) yes
O69 C68 C80 126.5(7) yes
C68 O69 C70 116.6(6) yes
O69 C70 C71 105.6(8) yes
O69 C70 H702 111.2 no
C71 C70 H702 110.2 no
O69 C70 H701 110.2 no
C71 C70 H701 110.1 no
H702 C70 H701 109.5 no
C70 C71 O72 104.8(8) yes
C70 C71 H712 110.1 no
O72 C71 H712 110.6 no
C70 C71 H711 111.9 no
O72 C71 H711 109.7 no
H712 C71 H711 109.7 no
C71 O72 C73 113.4(9) yes
O72 C73 C74 111.1(11) yes
O72 C73 H732 109.0 no
C74 C73 H732 109.6 no
O72 C73 H731 108.8 no
C74 C73 H731 109.2 no
H732 C73 H731 109.0 no
C73 C74 C75 122.5(12) yes
C73 C74 H741 119.0 no
C75 C74 H741 118.4 no
C74 C75 C76 124.2(12) yes
C74 C75 H751 117.5 no
C76 C75 H751 118.3 no
C75 C76 O77 108.3(9) yes
C75 C76 H762 110.6 no
O77 C76 H762 108.8 no
C75 C76 H761 109.7 no
O77 C76 H761 110.2 no
H762 C76 H761 109.3 no
C76 O77 C78 111.9(7) yes
O77 C78 C79 106.5(6) yes
O77 C78 H782 105.5 no
C79 C78 H782 111.2 no
O77 C78 H781 111.3 no
C79 C78 H781 111.0 no
H782 C78 H781 111.2 no
C78 C79 O45 106.5(6) yes
C78 C79 H792 110.0 no
O45 C79 H792 110.9 no
C78 C79 H791 110.2 no
O45 C79 H791 110.1 no
H792 C79 H791 109.1 no
C68 C80 C81 121.1(7) yes
C68 C80 H801 119.8 no
C81 C80 H801 119.2 no
C65 C81 C80 120.3(7) yes
C65 C81 H811 119.9 no
C80 C81 H811 119.8 no
C58 C82 N83 121.6(7) yes
C58 C82 H821 118.2 no
N83 C82 H821 120.2 no
C82 N83 C84 121.2(6) yes
C82 N83 C85 119.4(7) yes
C84 N83 C85 119.3(7) yes
C56 C84 N83 120.7(7) yes
C56 C84 H841 119.9 no
N83 C84 H841 119.4 no
N83 C85 H851 110.0 no
N83 C85 H853 108.4 no
H851 C85 H853 109.5 no
N83 C85 H852 110.3 no
H851 C85 H852 109.7 no
H853 C85 H852 108.9 no
C49 C86 C87 122.1(7) yes
C49 C86 H861 118.8 no
C87 C86 H861 119.1 no
C86 C87 C46 119.6(7) yes
C86 C87 H871 120.2 no
C46 C87 H871 120.2 no

loop_
_geom_bond_atom_site_label_1
_geom_bond_atom_site_label_2
_geom_bond_distance
_geom_bond_publ_flag
O2 C3 1.371(8) yes
O2 C39 1.411(9) yes
C3 C4 1.405(9) yes
C3 C44 1.385(10) yes
C4 C5 1.390(9) yes
C4 H41 0.937 no
C5 C6 1.378(10) yes
C5 H51 0.938 no
C6 O7 1.395(8) yes
C6 C43 1.383(11) yes
O7 C8 1.442(10) yes
C8 C9 1.487(11) yes
C8 H81 0.982 no
C8 H82 0.981 no
C9 O10 1.431(10) yes
C9 H91 0.973 no
C9 H92 0.994 no
O10 C11 1.459(12) yes
C11 C12 1.547(17) yes
C11 H111 0.975 no
C11 H112 0.978 no
C12 C13 1.301(15) yes
C12 H121 0.935 no
C13 C14 1.475(18) yes
C13 H131 0.942 no
C14 O15 1.373(14) yes
C14 H142 0.974 no
C14 H141 0.978 no
O15 C16 1.356(12) yes
C16 C17 1.534(14) yes
C16 H162 0.972 no
C16 H161 0.972 no
C17 O18 1.405(12) yes
C17 H172 0.969 no
C17 H171 0.975 no
O18 C19 1.378(9) yes
C19 C20 1.404(11) yes
C19 C42 1.367(11) yes
C20 C21 1.388(11) yes
C20 H201 0.938 no
C21 C22 1.412(11) yes
C21 H211 0.934 no
C22 O23 1.368(9) yes
C22 C41 1.378(11) yes
O23 C24 1.437(9) yes
C24 C25 1.498(11) yes
C24 H241 0.969 no
C24 H242 0.974 no
C25 N26 1.459(9) yes
C25 H252 0.968 no
C25 H251 0.972 no
N26 C27 1.337(9) yes
N26 H261 0.849 no
C27 O28 1.224(8) yes
C27 C29 1.510(10) yes
C29 C30 1.398(9) yes
C29 C34 1.404(9) yes
C30 N31 1.351(8) yes
C30 H301 0.941 no
N31 C32 1.342(8) yes
N31 C40 1.478(8) yes
C32 C33 1.388(9) yes
C32 H321 0.926 no
C33 C34 1.387(9) yes
C33 C35 1.512(9) yes
C34 H341 0.919 no
C35 O36 1.236(8) yes
C35 N37 1.338(8) yes
N37 C38 1.467(9) yes
N37 H371 0.859 no
C38 C39 1.529(9) yes
C38 H382 0.975 no
C38 H381 0.982 no
C39 H391 0.970 no
C39 H392 0.968 no
C40 H402 0.958 no
C40 H401 0.960 no
C40 H403 0.965 no
C41 C42 1.375(11) yes
C41 H411 0.928 no
C42 H421 0.916 no
C43 C44 1.400(10) yes
C43 H431 0.933 no
C44 H441 0.924 no
O45 C46 1.384(8) yes
O45 C79 1.446(9) yes
C46 C47 1.398(10) yes
C46 C87 1.363(9) yes
C47 C48 1.383(10) yes
C47 H471 0.925 no
C48 C49 1.397(10) yes
C48 H481 0.928 no
C49 O50 1.381(8) yes
C49 C86 1.380(10) yes
O50 C51 1.420(9) yes
C51 C52 1.522(10) yes
C51 H511 0.966 no
C51 H512 0.972 no
C52 N53 1.464(9) yes
C52 H521 0.974 no
C52 H522 0.969 no
N53 C54 1.334(8) yes
N53 H531 0.874 no
C54 O55 1.249(8) yes
C54 C56 1.495(10) yes
C56 C57 1.392(9) yes
C56 C84 1.389(10) yes
C57 C58 1.373(10) yes
C57 H571 0.924 no
C58 C59 1.510(11) yes
C58 C82 1.377(10) yes
C59 O60 1.264(9) yes
C59 N61 1.326(10) yes
N61 C62 1.476(9) yes
N61 H611 0.884 no
C62 C63 1.513(11) yes
C62 H621 0.973 no
C62 H622 0.976 no
C63 O64 1.415(9) yes
C63 H631 0.975 no
C63 H632 0.965 no
O64 C65 1.401(9) yes
C65 C66 1.367(10) yes
C65 C81 1.394(10) yes
C66 C67 1.381(11) yes
C66 H661 0.935 no
C67 C68 1.405(11) yes
C67 H671 0.932 no
C68 O69 1.383(9) yes
C68 C80 1.362(10) yes
O69 C70 1.441(10) yes
C70 C71 1.532(15) yes
C70 H702 0.972 no
C70 H701 0.976 no
C71 O72 1.438(12) yes
C71 H712 0.976 no
C71 H711 0.976 no
O72 C73 1.406(13) yes
C73 C74 1.460(17) yes
C73 H732 0.982 no
C73 H731 0.976 no
C74 C75 1.343(15) yes
C74 H741 0.944 no
C75 C76 1.534(15) yes
C75 H751 0.937 no
C76 O77 1.469(12) yes
C76 H762 0.996 no
C76 H761 0.991 no
O77 C78 1.386(9) yes
C78 C79 1.508(10) yes
C78 H782 1.017 no
C78 H781 0.971 no
C79 H792 0.968 no
C79 H791 0.967 no
C80 C81 1.391(11) yes
C80 H801 0.931 no
C81 H811 0.928 no
C82 N83 1.324(9) yes
C82 H821 0.922 no
N83 C84 1.324(9) yes
N83 C85 1.504(9) yes
C84 H841 0.922 no
C85 H851 0.957 no
C85 H853 0.954 no
C85 H852 0.960 no
C86 C87 1.382(10) yes
C86 H861 0.935 no
C87 H871 0.924 no

loop_
_geom_hbond_atom_site_label_D
_geom_hbond_atom_site_label_H
_geom_hbond_atom_site_label_A
_geom_hbond_site_symmetry_A
_geom_hbond_angle_DHA
_geom_hbond_distance_DH
_geom_hbond_distance_HA
_geom_hbond_distance_DA
_geom_hbond_publ_flag
C17 H172 C75 2_776 168 0.97 2.58 3.531(12) yes
C32 H321 O36 2_666 163 0.93 2.30 3.195(12) yes
C47 H471 O45 2_676 174 0.92 2.46 3.382(12) yes
C70 H702 O60 2_766 153 0.97 2.49 3.386(12) yes
C78 H781 O36 2_676 129 0.97 2.58 3.283(12) yes
C79 H792 O28 . 154 0.97 2.53 3.427(12) yes
C84 H841 O55 4_655 167 0.92 2.30 3.209(12) yes

loop_
_platon_squeeze_void_nr
_platon_squeeze_void_average_x
_platon_squeeze_void_average_y
_platon_squeeze_void_average_z
_platon_squeeze_void_volume
_platon_squeeze_void_count_electrons
_platon_squeeze_void_content
1 0.250 0.145 0.250 307 103 ' '
2 0.750 -0.146 0.750 307 104 ' '
